data_2216115
loop_
_publ_author_name
'Yan Hu'
'Bao-han Zhou'
'Li-ping Cao'

_publ_section_title
15a,15b-Dihydro-5<i>H</i>,7<i>H</i>,9<i>H</i>,14<i>H</i>,17<i>H</i>-15,16-methanodibenzo[<i>e</i>]diazepino[2,3-<i>c</i>;3',2'-<i>e</i>]imidazole-7,18-dione
_journal_coeditor_code SI2040
_journal_issue 11
_journal_name_full 'Acta Crystallographica Section E'
_journal_page_first o4480
_journal_page_last o4480
_journal_paper_doi 10.1107/S1600536807053378
_journal_volume 63
_journal_year 2007
_chemical_formula_iupac 'C20 H18 N4 O2'
_chemical_formula_moiety 'C20 H18 N4 O2'
_chemical_formula_sum 'C20 H18 N4 O2'
_chemical_formula_weight 346.38
_chemical_name_common
;
cis-1,3,12,5b,5c,6-hexahydro-<i>2H,5H</i>-1a,2a,4a,5a-
tetraimidazo[4,5-d]imidazole-2,5<i>(1H,3H)</i>-dione
;
_chemical_name_systematic
;
15a,15b-Dihydro-5H,7H,9H,14H,17H-15,16-methanodibenzo[e]diazepino\
[2,3-c;3',2'-e]imidazole-7,18-dione
;
_space_group_IT_number 14
_symmetry_cell_setting monoclinic
_symmetry_space_group_name_Hall '-P 2yn'
_symmetry_space_group_name_H-M 'P 1 21/n 1'
_atom_sites_solution_hydrogens geom
_atom_sites_solution_primary direct
_atom_sites_solution_secondary difmap
_audit_creation_method SHELXL-97
_cell_angle_alpha 90.00
_cell_angle_beta 97.923(3)
_cell_angle_gamma 90.00
_cell_formula_units_Z 4
_cell_length_a 10.2660(16)
_cell_length_b 11.2985(18)
_cell_length_c 14.522(2)
_cell_measurement_reflns_used 1842
_cell_measurement_temperature 292(2)
_cell_measurement_theta_max 20.17
_cell_measurement_theta_min 2.29
_cell_volume 1668.3(4)
_computing_cell_refinement 'SAINT (Bruker, 2001)'
_computing_data_collection 'SMART (Bruker, 2001)'
_computing_data_reduction 'SAINT (Bruker, 2001)'
_computing_molecular_graphics 'PLATON (Spek, 2003)'
_computing_publication_material 'PLATON (Spek, 2003)'
_computing_structure_refinement 'SHELXL97 (Sheldrick, 1997)'
_computing_structure_solution 'SHELXS97 (Sheldrick, 1997)'
_diffrn_ambient_temperature 292(2)
_diffrn_measured_fraction_theta_full 0.997
_diffrn_measured_fraction_theta_max 0.997
_diffrn_measurement_device_type 'Bruker SMART 4K CCD area-detector'
_diffrn_measurement_method '\f and \w'
_diffrn_radiation_monochromator graphite
_diffrn_radiation_source 'fine-focus sealed tube'
_diffrn_radiation_type MoK\a
_diffrn_radiation_wavelength 0.71073
_diffrn_reflns_av_R_equivalents 0.0563
_diffrn_reflns_av_sigmaI/netI 0.0570
_diffrn_reflns_limit_h_max 13
_diffrn_reflns_limit_h_min -12
_diffrn_reflns_limit_k_max 14
_diffrn_reflns_limit_k_min -14
_diffrn_reflns_limit_l_max 18
_diffrn_reflns_limit_l_min -18
_diffrn_reflns_number 13800
_diffrn_reflns_theta_full 26.99
_diffrn_reflns_theta_max 26.99
_diffrn_reflns_theta_min 2.29
_exptl_absorpt_coefficient_mu 0.092
_exptl_absorpt_correction_type none
_exptl_crystal_colour colorless
_exptl_crystal_density_diffrn 1.379
_exptl_crystal_density_method 'not measured'
_exptl_crystal_description plate
_exptl_crystal_F_000 728
_exptl_crystal_size_max 0.20
_exptl_crystal_size_mid 0.10
_exptl_crystal_size_min 0.04
_refine_diff_density_max 0.163
_refine_diff_density_min -0.161
_refine_ls_extinction_method none
_refine_ls_goodness_of_fit_ref 0.982
_refine_ls_hydrogen_treatment constr
_refine_ls_matrix_type full
_refine_ls_number_parameters 235
_refine_ls_number_reflns 3632
_refine_ls_number_restraints 0
_refine_ls_restrained_S_all 0.982
_refine_ls_R_factor_all 0.1046
_refine_ls_R_factor_gt 0.0532
_refine_ls_shift/su_max 0.001
_refine_ls_shift/su_mean 0.000
_refine_ls_structure_factor_coef Fsqd
_refine_ls_weighting_details 'w=1/[\s^2^(Fo^2^)+(0.054P)^2^] where P=(Fo^2^+2Fc^2^)/3'
_refine_ls_weighting_scheme calc
_refine_ls_wR_factor_gt 0.1123
_refine_ls_wR_factor_ref 0.1274
_reflns_number_gt 2139
_reflns_number_total 3632
_reflns_threshold_expression I>2\s(I)'
_cod_data_source_file si2040.cif
_cod_data_source_block I
_cod_depositor_comments
;
The following automatic conversions were performed:
'_symmetry_cell_setting' value 'Monoclinic' changed to 'monoclinic'
according to '/home/saulius/struct/CIF-dictionaries/cif_core.dic'
dictionary named 'cif_core.dic' version 2.4.1 from 2010-06-29.

Automatic conversion script
Id: cif_fix_enum 1527 2010-12-29 10:47:43Z saulius 

The following automatic conversions were performed:

'_symmetry_cell_setting' value 'Monoclinic' changed to 'monoclinic'
according to /home/saulius/struct/CIF-dictionaries/cif_core.dic
dictionary named 'cif_core.dic' version 2.4.1 from 2010-06-29.

Automatic conversion script
Id: cif_fix_values 1715 2011-07-08 13:25:40Z adriana 
;
_cod_original_sg_symbol_H-M 'P 21/n'
_cod_database_code 2216115
_cod_database_fobs_code 2216115

loop_
_symmetry_equiv_pos_as_xyz
'x, y, z'
'-x+1/2, y+1/2, -z+1/2'
'-x, -y, -z'
'x-1/2, -y-1/2, z-1/2'

loop_
_atom_site_type_symbol
_atom_site_label
_atom_site_fract_x
_atom_site_fract_y
_atom_site_fract_z
_atom_site_U_iso_or_equiv
_atom_site_adp_type
_atom_site_calc_flag
_atom_site_refinement_flags
_atom_site_occupancy
C C1 0.09320(19) 0.78732(18) 0.33914(14) 0.0469(5) Uani d . 1
C C2 0.0178(2) 0.6858(2) 0.32550(18) 0.0608(6) Uani d . 1
H H2 0.0016 0.6526 0.2664 0.073 Uiso calc R 1
C C3 -0.0341(2) 0.6327(2) 0.3985(2) 0.0768(8) Uani d . 1
H H3 -0.0834 0.5636 0.3887 0.092 Uiso calc R 1
C C4 -0.0123(2) 0.6827(3) 0.4847(2) 0.0790(8) Uani d . 1
H H4 -0.0470 0.6479 0.5340 0.095 Uiso calc R 1
C C5 0.0606(2) 0.7841(2) 0.49881(16) 0.0645(7) Uani d . 1
H H5 0.0733 0.8181 0.5577 0.077 Uiso calc R 1
C C6 0.11589(19) 0.83734(18) 0.42791(14) 0.0464(5) Uani d . 1
C C7 0.1984(2) 0.94700(19) 0.44777(15) 0.0559(6) Uani d . 1
H H7A 0.1569 1.0117 0.4109 0.067 Uiso calc R 1
H H7B 0.2004 0.9678 0.5127 0.067 Uiso calc R 1
C C8 0.1512(2) 0.8415(2) 0.25890(14) 0.0574(6) Uani d . 1
H H8A 0.1235 0.7954 0.2033 0.069 Uiso calc R 1
H H8B 0.1165 0.9209 0.2482 0.069 Uiso calc R 1
C C9 0.4266(2) 0.87315(16) 0.48619(14) 0.0470(5) Uani d . 1
C C10 0.3746(2) 0.76527(19) 0.24463(13) 0.0471(5) Uani d . 1
C C11 0.3627(2) 0.93601(17) 0.33387(13) 0.0468(5) Uani d . 1
H H11 0.3530 1.0153 0.3065 0.056 Uiso calc R 1
C C12 0.5054(2) 0.89188(17) 0.34320(13) 0.0476(5) Uani d . 1
H H12 0.5668 0.9555 0.3330 0.057 Uiso calc R 1
C C13 0.6453(2) 0.78303(18) 0.47387(14) 0.0549(6) Uani d . 1
H H13A 0.6546 0.7842 0.5412 0.066 Uiso calc R 1
H H13B 0.7210 0.8233 0.4553 0.066 Uiso calc R 1
C C14 0.6128(2) 0.7208(2) 0.27315(14) 0.0582(6) Uani d . 1
H H14A 0.6925 0.7679 0.2787 0.070 Uiso calc R 1
H H14B 0.6040 0.6817 0.2131 0.070 Uiso calc R 1
C C15 0.62998(19) 0.62694(18) 0.34763(14) 0.0457(5) Uani d . 1
C C16 0.64605(19) 0.65618(17) 0.44180(14) 0.0444(5) Uani d . 1
C C17 0.6686(2) 0.5659(2) 0.50689(16) 0.0564(6) Uani d . 1
H H17 0.6789 0.5845 0.5699 0.068 Uiso calc R 1
C C18 0.6759(2) 0.4489(2) 0.48021(19) 0.0656(7) Uani d . 1
H H18 0.6920 0.3898 0.5249 0.079 Uiso calc R 1
C C19 0.6596(2) 0.4205(2) 0.3879(2) 0.0677(7) Uani d . 1
H H19 0.6643 0.3420 0.3694 0.081 Uiso calc R 1
C C20 0.6363(2) 0.5086(2) 0.32287(17) 0.0600(6) Uani d . 1
H H20 0.6243 0.4885 0.2602 0.072 Uiso calc R 1
N N1 0.33311(17) 0.93432(14) 0.42804(11) 0.0477(4) Uani d . 1
N N2 0.29307(17) 0.84723(15) 0.27388(11) 0.0487(4) Uani d . 1
N N3 0.52758(17) 0.84800(14) 0.43754(11) 0.0489(5) Uani d . 1
N N4 0.50216(17) 0.80036(15) 0.27382(11) 0.0493(4) Uani d . 1
O O1 0.42173(16) 0.84965(13) 0.56762(10) 0.0608(4) Uani d . 1
O O2 0.34199(15) 0.67820(14) 0.19698(10) 0.0660(5) Uani d . 1

loop_
_atom_site_aniso_label
_atom_site_aniso_U_11
_atom_site_aniso_U_22
_atom_site_aniso_U_33
_atom_site_aniso_U_12
_atom_site_aniso_U_13
_atom_site_aniso_U_23
C1 0.0418(12) 0.0504(13) 0.0468(12) 0.0045(10) -0.0002(9) -0.0011(10)
C2 0.0425(13) 0.0628(15) 0.0758(17) -0.0016(11) 0.0035(12) -0.0180(13)
C3 0.0443(15) 0.0651(17) 0.120(2) -0.0110(13) 0.0065(15) 0.0016(17)
C4 0.0596(17) 0.093(2) 0.084(2) -0.0135(15) 0.0100(14) 0.0250(16)
C5 0.0598(16) 0.0816(19) 0.0520(14) -0.0043(14) 0.0078(12) 0.0053(12)
C6 0.0488(13) 0.0438(12) 0.0464(12) 0.0040(10) 0.0055(10) 0.0007(10)
C7 0.0733(17) 0.0474(13) 0.0477(13) 0.0014(11) 0.0107(11) -0.0061(10)
C8 0.0573(15) 0.0741(16) 0.0379(12) 0.0006(12) -0.0040(10) -0.0028(11)
C9 0.0732(15) 0.0272(10) 0.0391(12) -0.0098(10) 0.0025(11) -0.0047(9)
C10 0.0588(15) 0.0515(13) 0.0296(10) -0.0040(11) 0.0006(10) 0.0026(10)
C11 0.0641(15) 0.0334(11) 0.0424(12) -0.0049(10) 0.0062(10) 0.0054(9)
C12 0.0599(14) 0.0391(11) 0.0425(12) -0.0105(10) 0.0030(10) 0.0020(9)
C13 0.0672(15) 0.0483(13) 0.0447(12) -0.0040(11) -0.0082(11) -0.0066(10)
C14 0.0581(15) 0.0751(16) 0.0413(12) 0.0033(13) 0.0067(10) -0.0051(11)
C15 0.0386(12) 0.0485(13) 0.0493(13) -0.0022(10) 0.0037(9) -0.0076(10)
C16 0.0412(12) 0.0414(12) 0.0499(12) -0.0027(9) 0.0039(9) -0.0027(10)
C17 0.0536(14) 0.0557(14) 0.0611(15) 0.0025(11) 0.0125(11) 0.0040(12)
C18 0.0592(16) 0.0475(14) 0.092(2) 0.0033(12) 0.0186(14) 0.0134(13)
C19 0.0563(16) 0.0437(14) 0.103(2) -0.0019(12) 0.0104(14) -0.0104(15)
C20 0.0451(14) 0.0637(16) 0.0699(16) -0.0027(12) 0.0037(11) -0.0220(13)
N1 0.0604(12) 0.0393(10) 0.0429(10) -0.0058(8) 0.0053(9) -0.0045(8)
N2 0.0516(11) 0.0542(11) 0.0386(9) -0.0002(9) 0.0004(8) -0.0049(8)
N3 0.0657(12) 0.0402(10) 0.0382(10) 0.0041(9) -0.0019(9) -0.0024(8)
N4 0.0541(11) 0.0527(11) 0.0409(10) -0.0018(9) 0.0054(8) -0.0043(8)
O1 0.0920(12) 0.0513(9) 0.0380(8) -0.0111(8) 0.0048(7) -0.0027(7)
O2 0.0781(11) 0.0682(11) 0.0487(9) -0.0066(9) -0.0016(8) -0.0227(8)

loop_
_atom_type_symbol
_atom_type_description
_atom_type_scat_dispersion_real
_atom_type_scat_dispersion_imag
_atom_type_scat_source
C C 0.0033 0.0016 'International Tables Vol C Tables 4.2.6.8 and 6.1.1.4'
H H 0.0000 0.0000 'International Tables Vol C Tables 4.2.6.8 and 6.1.1.4'
N N 0.0061 0.0033 'International Tables Vol C Tables 4.2.6.8 and 6.1.1.4'
O O 0.0106 0.0060 'International Tables Vol C Tables 4.2.6.8 and 6.1.1.4'

loop_
_geom_angle_atom_site_label_1
_geom_angle_atom_site_label_2
_geom_angle_atom_site_label_3
_geom_angle
C2 C1 C6 119.1(2)
C2 C1 C8 119.9(2)
C6 C1 C8 120.99(19)
C1 C2 C3 121.1(2)
C1 C2 H2 119.5
C3 C2 H2 119.5
C4 C3 C2 119.4(2)
C4 C3 H3 120.3
C2 C3 H3 120.3
C3 C4 C5 120.1(3)
C3 C4 H4 120.0
C5 C4 H4 120.0
C4 C5 C6 121.7(2)
C4 C5 H5 119.1
C6 C5 H5 119.1
C5 C6 C1 118.6(2)
C5 C6 C7 119.6(2)
C1 C6 C7 121.82(19)
N1 C7 C6 113.92(17)
N1 C7 H7A 108.8
C6 C7 H7A 108.8
N1 C7 H7B 108.8
C6 C7 H7B 108.8
H7A C7 H7B 107.7
N2 C8 C1 113.52(16)
N2 C8 H8A 108.9
C1 C8 H8A 108.9
N2 C8 H8B 108.9
C1 C8 H8B 108.9
H8A C8 H8B 107.7
O1 C9 N3 126.4(2)
O1 C9 N1 125.9(2)
N3 C9 N1 107.65(17)
O2 C10 N2 126.4(2)
O2 C10 N4 125.5(2)
N2 C10 N4 107.99(18)
N1 C11 N2 114.20(16)
N1 C11 C12 103.60(16)
N2 C11 C12 102.33(16)
N1 C11 H11 112.0
N2 C11 H11 112.0
C12 C11 H11 112.0
N4 C12 N3 113.71(16)
N4 C12 C11 103.96(16)
N3 C12 C11 102.62(16)
N4 C12 H12 112.0
N3 C12 H12 112.0
C11 C12 H12 112.0
N3 C13 C16 114.12(16)
N3 C13 H13A 108.7
C16 C13 H13A 108.7
N3 C13 H13B 108.7
C16 C13 H13B 108.7
H13A C13 H13B 107.6
N4 C14 C15 116.47(17)
N4 C14 H14A 108.2
C15 C14 H14A 108.2
N4 C14 H14B 108.2
C15 C14 H14B 108.2
H14A C14 H14B 107.3
C20 C15 C16 118.60(19)
C20 C15 C14 119.77(19)
C16 C15 C14 121.56(18)
C17 C16 C15 118.66(19)
C17 C16 C13 119.73(19)
C15 C16 C13 121.55(18)
C18 C17 C16 121.5(2)
C18 C17 H17 119.3
C16 C17 H17 119.3
C19 C18 C17 119.7(2)
C19 C18 H18 120.1
C17 C18 H18 120.1
C18 C19 C20 119.4(2)
C18 C19 H19 120.3
C20 C19 H19 120.3
C19 C20 C15 122.1(2)
C19 C20 H20 119.0
C15 C20 H20 119.0
C9 N1 C11 111.65(17)
C9 N1 C7 122.01(18)
C11 N1 C7 121.00(17)
C10 N2 C8 125.16(18)
C10 N2 C11 112.71(17)
C8 N2 C11 121.65(17)
C9 N3 C12 112.86(17)
C9 N3 C13 124.92(17)
C12 N3 C13 122.21(17)
C10 N4 C12 110.57(17)
C10 N4 C14 122.12(18)
C12 N4 C14 120.47(16)

loop_
_geom_bond_atom_site_label_1
_geom_bond_atom_site_label_2
_geom_bond_distance
C1 C2 1.383(3)
C1 C6 1.397(3)
C1 C8 1.509(3)
C2 C3 1.387(3)
C2 H2 0.9300
C3 C4 1.365(4)
C3 H3 0.9300
C4 C5 1.369(4)
C4 H4 0.9300
C5 C6 1.380(3)
C5 H5 0.9300
C6 C7 1.506(3)
C7 N1 1.457(3)
C7 H7A 0.9700
C7 H7B 0.9700
C8 N2 1.444(3)
C8 H8A 0.9700
C8 H8B 0.9700
C9 O1 1.220(2)
C9 N3 1.362(3)
C9 N1 1.374(3)
C10 O2 1.223(2)
C10 N2 1.355(3)
C10 N4 1.378(3)
C11 N1 1.441(2)
C11 N2 1.451(2)
C11 C12 1.536(3)
C11 H11 0.9800
C12 N4 1.441(2)
C12 N3 1.445(2)
C12 H12 0.9800
C13 N3 1.450(3)
C13 C16 1.507(3)
C13 H13A 0.9700
C13 H13B 0.9700
C14 N4 1.450(3)
C14 C15 1.508(3)
C14 H14A 0.9700
C14 H14B 0.9700
C15 C20 1.388(3)
C15 C16 1.394(3)
C16 C17 1.388(3)
C17 C18 1.382(3)
C17 H17 0.9300
C18 C19 1.366(3)
C18 H18 0.9300
C19 C20 1.371(3)
C19 H19 0.9300
C20 H20 0.9300

loop_
_geom_hbond_atom_site_label_D
_geom_hbond_atom_site_label_H
_geom_hbond_atom_site_label_A
_geom_hbond_site_symmetry_A
_geom_hbond_distance_DH
_geom_hbond_distance_HA
_geom_hbond_distance_DA
_geom_hbond_angle_DHA
_geom_hbond_publ_flag
C19 H19 O1 3_666 0.93 2.55 3.252(3) 132.1 yes
C13 H13A O1 . 0.97 2.58 2.924(3) 100.9 no
C7 H7A O2 2 0.97 2.45 3.343(3) 153.2 yes

loop_
_geom_torsion_atom_site_label_1
_geom_torsion_atom_site_label_2
_geom_torsion_atom_site_label_3
_geom_torsion_atom_site_label_4
_geom_torsion
C6 C1 C2 C3 -0.7(3)
C8 C1 C2 C3 178.5(2)
C1 C2 C3 C4 1.2(4)
C2 C3 C4 C5 -0.3(4)
C3 C4 C5 C6 -1.2(4)
C4 C5 C6 C1 1.7(3)
C4 C5 C6 C7 -178.3(2)
C2 C1 C6 C5 -0.8(3)
C8 C1 C6 C5 -179.91(19)
C2 C1 C6 C7 179.28(19)
C8 C1 C6 C7 0.1(3)
C5 C6 C7 N1 120.4(2)
C1 C6 C7 N1 -59.6(3)
C2 C1 C8 N2 -119.7(2)
C6 C1 C8 N2 59.5(3)
N1 C11 C12 N4 130.26(15)
N2 C11 C12 N4 11.27(19)
N1 C11 C12 N3 11.55(18)
N2 C11 C12 N3 -107.43(16)
N4 C14 C15 C20 124.7(2)
N4 C14 C15 C16 -58.4(3)
C20 C15 C16 C17 0.4(3)
C14 C15 C16 C17 -176.54(19)
C20 C15 C16 C13 177.8(2)
C14 C15 C16 C13 0.8(3)
N3 C13 C16 C17 -126.3(2)
N3 C13 C16 C15 56.4(3)
C15 C16 C17 C18 0.4(3)
C13 C16 C17 C18 -177.0(2)
C16 C17 C18 C19 -0.6(3)
C17 C18 C19 C20 0.1(3)
C18 C19 C20 C15 0.7(3)
C16 C15 C20 C19 -1.0(3)
C14 C15 C20 C19 176.1(2)
O1 C9 N1 C11 -173.95(18)
N3 C9 N1 C11 8.5(2)
O1 C9 N1 C7 -19.6(3)
N3 C9 N1 C7 162.83(16)
N2 C11 N1 C9 97.8(2)
C12 C11 N1 C9 -12.7(2)
N2 C11 N1 C7 -56.9(2)
C12 C11 N1 C7 -167.34(16)
C6 C7 N1 C9 -76.3(2)
C6 C7 N1 C11 75.7(2)
O2 C10 N2 C8 4.5(3)
N4 C10 N2 C8 -178.65(17)
O2 C10 N2 C11 176.66(19)
N4 C10 N2 C11 -6.5(2)
C1 C8 N2 C10 94.7(2)
C1 C8 N2 C11 -76.8(2)
N1 C11 N2 C10 -114.59(19)
C12 C11 N2 C10 -3.4(2)
N1 C11 N2 C8 57.9(2)
C12 C11 N2 C8 169.12(17)
O1 C9 N3 C12 -177.63(18)
N1 C9 N3 C12 -0.1(2)
O1 C9 N3 C13 3.2(3)
N1 C9 N3 C13 -179.29(16)
N4 C12 N3 C9 -119.08(19)
C11 C12 N3 C9 -7.5(2)
N4 C12 N3 C13 60.2(2)
C11 C12 N3 C13 171.78(16)
C16 C13 N3 C9 102.5(2)
C16 C13 N3 C12 -76.7(2)
O2 C10 N4 C12 -168.60(19)
N2 C10 N4 C12 14.5(2)
O2 C10 N4 C14 -17.6(3)
N2 C10 N4 C14 165.55(17)
N3 C12 N4 C10 94.7(2)
C11 C12 N4 C10 -16.1(2)
N3 C12 N4 C14 -56.9(2)
C11 C12 N4 C14 -167.67(17)
C15 C14 N4 C10 -74.2(2)
C15 C14 N4 C12 74.1(2)
